data_2312743
loop_
_publ_author_name
'Movilla, Federico'
'Rey, Juan Manuel'
'L&#xf3;pez Borda, Mar&#xed;a Del Rosario'
'Di Salvo, Florencia'

_publ_section_title
;
 Conformational versatility among crystalline solids of L-phenylalanine
 derivatives.
;
_journal_coeditor_code ZO3057
_journal_issue 2
_journal_name_full 'Acta crystallographica. Section C, Structural chemistry'
_journal_paper_doi 10.1107/S2053229625000269
_journal_volume 81
_journal_year 2025
_chemical_absolute_configuration syn
_chemical_formula_iupac 'C20 H20 N O2 +, Cl -, C2 H4 O2'
_chemical_formula_moiety 'C20 H20 N O2 +, Cl -, C2 H4 O2'
_chemical_formula_sum 'C22 H24 Cl N O4'
_chemical_formula_weight 401.87
_chemical_name_systematic
;
(1-Carboxy-2-phenylethyl)(naphthalen-2-ylmethyl)azanium chloride
acetic acid monosolvate
;
_space_group_crystal_system orthorhombic
_space_group_IT_number 19
_space_group_name_Hall 'P 2ac 2ab'
_space_group_name_H-M_alt 'P 21 21 21'
_atom_sites_solution_hydrogens geom
_audit_creation_method
;
Olex2 1.5
(compiled 2023.03.06 svn.rbb2c1857 for OlexSys, GUI svn.r6748)
;
_cell_angle_alpha 90
_cell_angle_beta 90
_cell_angle_gamma 90
_cell_formula_units_Z 4
_cell_length_a 5.058(5)
_cell_length_b 14.786(5)
_cell_length_c 26.482(14)
_cell_measurement_reflns_used 2771
_cell_measurement_temperature 100.0(10)
_cell_measurement_theta_max 31.410
_cell_measurement_theta_min 1.731
_cell_volume 1981(2)
_computing_cell_refinement
;
<i>XDS</i> (Kabsch, 2010)
;
_computing_data_collection
;
<i>MXCuBE</i> (Gabadinho <i>et al.</i>,  2010)
;
_computing_data_reduction
;
<i>XDS</i> (Kabsch, 2010)
;
_computing_molecular_graphics
;
OLEX2 (Dolomanov <i>et al.</i>, 2009)
;
_computing_publication_material
;
OLEX2 (Dolomanov <i>et al.</i>, 2009)
;
_computing_structure_refinement
;
SHELXL2019 (Sheldrick, 2015<i>b</i>)
;
_computing_structure_solution
;
SHELXT (Sheldrick, 2015<i>a</i>)
;
_diffrn_ambient_temperature 100.0(10)
_diffrn_detector_area_resol_mean 5.814
_diffrn_measured_fraction_theta_full 0.990
_diffrn_measured_fraction_theta_max 0.979
_diffrn_measurement_device_type 'Custom air-bearing with MK3 mini-kappa'
_diffrn_measurement_method 'shuterless \f scans'
_diffrn_radiation_type synchrotron
_diffrn_radiation_wavelength 0.79986
_diffrn_reflns_av_R_equivalents 0.0798
_diffrn_reflns_av_unetI/netI 0.0358
_diffrn_reflns_limit_h_max 6
_diffrn_reflns_limit_h_min -6
_diffrn_reflns_limit_k_max 18
_diffrn_reflns_limit_k_min -18
_diffrn_reflns_limit_l_max 32
_diffrn_reflns_limit_l_min -32
_diffrn_reflns_number 44647
_diffrn_reflns_theta_full 28.680
_diffrn_reflns_theta_max 29.998
_diffrn_reflns_theta_min 1.731
_diffrn_source LNLS-MX2
_exptl_absorpt_coefficient_mu 0.304
_exptl_absorpt_correction_T_max 1.0
_exptl_absorpt_correction_T_min 0.7963
_exptl_absorpt_correction_type empirical
_exptl_absorpt_process_details
;
(<i>XDS</i>; Kabsch, 2010)
;
_exptl_crystal_colour 'clear whiteish white'
_exptl_crystal_density_diffrn 1.348
_exptl_crystal_description prism
_exptl_crystal_F_000 848
_exptl_crystal_size_max 0.1
_exptl_crystal_size_mid 0.1
_exptl_crystal_size_min 0.05
_refine_diff_density_max 0.376
_refine_diff_density_min -0.463
_refine_ls_abs_structure_details
;
Flack <i>x</i> determined using 1159 quotients [(I+)-(I-)]/[(I+)+(I-)]
(Parsons <i>et al.</i>,  2013)
;
_refine_ls_abs_structure_Flack 0.02(3)
_refine_ls_extinction_coef 0.026(5)
_refine_ls_extinction_expression Fc^*^=kFc[1+0.001xFc^2^\l^3^/sin(2\q)]^-1/4^
_refine_ls_extinction_method
;
SHELXL2019 (Sheldrick, 2015<i>b</i>)
;
_refine_ls_goodness_of_fit_ref 1.085
_refine_ls_hydrogen_treatment constr
_refine_ls_matrix_type full
_refine_ls_number_parameters 257
_refine_ls_number_reflns 3952
_refine_ls_number_restraints 0
_refine_ls_restrained_S_all 1.085
_refine_ls_R_factor_all 0.0788
_refine_ls_R_factor_gt 0.0640
_refine_ls_shift/su_max 0.000
_refine_ls_shift/su_mean 0.000
_refine_ls_structure_factor_coef Fsqd
_refine_ls_weighting_details 'w=1/[\s^2^(Fo^2^)+(0.1152P)^2^+0.6729P] where P=(Fo^2^+2Fc^2^)/3'
_refine_ls_weighting_scheme calc
_refine_ls_wR_factor_gt 0.1689
_refine_ls_wR_factor_ref 0.1819
_reflns_number_gt 3267
_reflns_number_total 3952
_reflns_threshold_expression 'I > 2\s(I)'
_cod_data_source_file zo3057sup1.cif
_cod_data_source_block pn_hcl
_cod_database_code 2312743
_shelx_space_group_comment
;
The symmetry employed for this shelxl refinement is uniquely defined
by the following loop, which should always be used as a source of
symmetry information in preference to the above space-group names.
They are only intended as comments.
;
_shelx_estimated_absorpt_t_min 0.970
_shelx_estimated_absorpt_t_max 0.985

loop_
_space_group_symop_operation_xyz
'x, y, z'
'-x+1/2, -y, z+1/2'
'-x, y+1/2, -z+1/2'
'x+1/2, -y+1/2, -z'

loop_
_atom_site_type_symbol
_atom_site_label
_atom_site_fract_x
_atom_site_fract_y
_atom_site_fract_z
_atom_site_U_iso_or_equiv
_atom_site_adp_type
_atom_site_calc_flag
_atom_site_occupancy
_atom_site_disorder_assembly
_atom_site_disorder_group
Cl Cl1 0.1983(3) 0.14682(8) 0.81522(5) 0.0458(4) Uani d 1 . .
O O1 0.0131(7) 0.3783(3) 0.73675(14) 0.0466(9) Uani d 1 . .
O O2 0.3890(7) 0.3113(2) 0.76261(15) 0.0475(9) Uani d 1 . .
H H2 0.286258 0.271472 0.773918 0.071 Uiso calc 1 . .
N N1 0.3034(8) 0.5203(3) 0.69486(14) 0.0382(9) Uani d 1 . .
H H1A 0.418317 0.566518 0.689061 0.046 Uiso calc 1 . .
H H1B 0.160038 0.544217 0.710778 0.046 Uiso calc 1 . .
C C18 0.8351(11) 0.3816(4) 0.54870(18) 0.0420(11) Uani d 1 . .
C C5 0.2137(11) 0.6320(3) 0.80242(18) 0.0434(11) Uani d 1 . .
H H5 0.299035 0.668306 0.777698 0.052 Uiso calc 1 . .
C C8 0.2495(9) 0.3778(3) 0.74273(18) 0.0397(11) Uani d 1 . .
C C13 0.7603(9) 0.4735(3) 0.54611(18) 0.0400(11) Uani d 1 . .
C C4 0.2978(10) 0.5430(3) 0.80985(17) 0.0399(10) Uani d 1 . .
C C7 0.5201(10) 0.5040(3) 0.77900(18) 0.0400(11) Uani d 1 . .
H H7A 0.618575 0.460251 0.800166 0.048 Uiso calc 1 . .
H H7B 0.643416 0.553390 0.769969 0.048 Uiso calc 1 . .
C C12 0.5592(10) 0.5059(3) 0.57840(19) 0.0411(11) Uani d 1 . .
H H12 0.507838 0.567633 0.576439 0.049 Uiso calc 1 . .
C C19 0.7088(11) 0.3252(3) 0.58417(19) 0.0430(11) Uani d 1 . .
H H19 0.758919 0.263389 0.586342 0.052 Uiso calc 1 . .
C C3 0.1697(11) 0.4922(3) 0.84676(19) 0.0437(11) Uani d 1 . .
H H3 0.222006 0.431310 0.852412 0.052 Uiso calc 1 . .
C C9 0.4322(10) 0.4558(3) 0.73009(18) 0.0387(10) Uani d 1 . .
H H9 0.592953 0.430794 0.713150 0.046 Uiso calc 1 . .
C C20 0.5177(10) 0.3570(3) 0.61523(18) 0.0419(11) Uani d 1 . .
H H20 0.436773 0.317652 0.638982 0.050 Uiso calc 1 . .
C C17 1.0380(10) 0.3503(4) 0.51576(18) 0.0437(11) Uani d 1 . .
H H17 1.090883 0.288723 0.517071 0.052 Uiso calc 1 . .
C C16 1.1575(11) 0.4071(4) 0.4825(2) 0.0481(13) Uani d 1 . .
H H16 1.291029 0.384730 0.460601 0.058 Uiso calc 1 . .
C C11 0.4364(10) 0.4502(3) 0.61251(18) 0.0402(11) Uani d 1 . .
C C6 0.0075(11) 0.6685(3) 0.8306(2) 0.0464(12) Uani d 1 . .
H H6 -0.049425 0.728719 0.824351 0.056 Uiso calc 1 . .
C C10 0.2136(11) 0.4843(3) 0.64436(18) 0.0424(11) Uani d 1 . .
H H10A 0.086127 0.434476 0.649998 0.051 Uiso calc 1 . .
H H10B 0.120350 0.532947 0.625865 0.051 Uiso calc 1 . .
C C14 0.8907(11) 0.5314(4) 0.51116(19) 0.0470(12) Uani d 1 . .
H H14 0.842135 0.593425 0.509341 0.056 Uiso calc 1 . .
C C1 -0.1143(11) 0.6178(4) 0.8673(2) 0.0481(13) Uani d 1 . .
H H1 -0.252836 0.643135 0.886941 0.058 Uiso calc 1 . .
C C15 1.0844(12) 0.4992(4) 0.4803(2) 0.0531(14) Uani d 1 . .
H H15 1.170277 0.538649 0.457219 0.064 Uiso calc 1 . .
C C2 -0.0332(11) 0.5290(4) 0.87542(19) 0.0472(12) Uani d 1 . .
H H2A -0.116926 0.493555 0.900694 0.057 Uiso calc 1 . .
O O4 1.0422(15) 0.3052(5) 0.9406(3) 0.113(2) Uani d 1 . .
H H4 1.104045 0.283152 0.967383 0.169 Uiso calc 1 . .
O O3 0.6876(17) 0.2227(4) 0.9639(3) 0.116(2) Uani d 1 . .
C C22 0.703(2) 0.2878(6) 0.8804(3) 0.091(2) Uani d 1 . .
H H22A 0.748851 0.349831 0.870621 0.137 Uiso calc 1 . .
H H22B 0.510622 0.280794 0.880406 0.137 Uiso calc 1 . .
H H22C 0.781282 0.245325 0.856172 0.137 Uiso calc 1 . .
C C21 0.807(2) 0.2690(5) 0.9313(4) 0.093(3) Uani d 1 . .

loop_
_atom_site_aniso_label
_atom_site_aniso_U_11
_atom_site_aniso_U_22
_atom_site_aniso_U_33
_atom_site_aniso_U_12
_atom_site_aniso_U_13
_atom_site_aniso_U_23
Cl1 0.0348(6) 0.0461(6) 0.0566(7) -0.0019(5) -0.0003(5) 0.0048(5)
O1 0.0299(19) 0.053(2) 0.057(2) -0.0016(15) -0.0035(16) -0.0031(16)
O2 0.0329(18) 0.0462(19) 0.063(2) -0.0012(15) -0.0017(17) 0.0105(17)
N1 0.0291(18) 0.0424(19) 0.043(2) -0.0013(18) -0.0019(18) -0.0020(16)
C18 0.036(3) 0.051(3) 0.039(2) 0.000(2) -0.003(2) -0.0028(19)
C5 0.040(3) 0.044(2) 0.046(2) -0.005(2) -0.002(2) -0.0035(19)
C8 0.035(3) 0.043(2) 0.041(2) 0.0007(19) 0.0030(19) -0.0039(19)
C13 0.033(3) 0.047(3) 0.040(2) -0.001(2) -0.0038(19) -0.002(2)
C4 0.033(2) 0.046(2) 0.040(2) -0.001(2) -0.008(2) -0.0044(19)
C7 0.032(2) 0.048(3) 0.039(2) -0.003(2) -0.001(2) -0.003(2)
C12 0.037(3) 0.042(2) 0.045(3) 0.001(2) -0.005(2) -0.001(2)
C19 0.040(3) 0.041(2) 0.047(3) 0.001(2) -0.002(2) -0.0048(19)
C3 0.036(3) 0.050(3) 0.046(3) -0.001(2) 0.000(2) -0.001(2)
C9 0.027(2) 0.044(3) 0.044(2) 0.003(2) -0.002(2) -0.003(2)
C20 0.039(3) 0.045(3) 0.042(2) -0.001(2) -0.001(2) -0.001(2)
C17 0.038(3) 0.051(3) 0.042(2) 0.000(2) 0.000(2) -0.006(2)
C16 0.034(3) 0.063(3) 0.047(3) -0.002(2) 0.007(2) -0.009(2)
C11 0.033(2) 0.047(3) 0.041(2) 0.001(2) -0.004(2) -0.004(2)
C6 0.044(3) 0.045(3) 0.050(3) 0.004(2) -0.006(2) -0.004(2)
C10 0.033(2) 0.054(3) 0.040(2) 0.000(2) -0.005(2) -0.008(2)
C14 0.048(3) 0.046(3) 0.046(3) -0.002(2) 0.000(2) 0.004(2)
C1 0.036(3) 0.061(3) 0.047(3) 0.004(2) -0.004(2) -0.009(2)
C15 0.051(3) 0.063(3) 0.045(3) -0.014(3) 0.005(3) 0.002(2)
C2 0.037(3) 0.067(3) 0.038(2) -0.007(3) 0.000(2) -0.001(2)
O4 0.091(5) 0.096(4) 0.152(7) -0.014(4) -0.012(5) 0.016(4)
O3 0.127(5) 0.083(4) 0.136(5) -0.022(4) 0.023(5) 0.019(4)
C22 0.088(6) 0.083(5) 0.102(6) 0.008(5) -0.021(5) -0.008(4)
C21 0.083(5) 0.066(4) 0.130(8) -0.004(5) -0.003(6) -0.005(5)

loop_
_atom_type_symbol
_atom_type_description
_atom_type_scat_dispersion_real
_atom_type_scat_dispersion_imag
_atom_type_scat_source
C C 0.0048 0.0021 'International Tables Vol C Tables 4.2.6.8 and 6.1.1.4'
H H 0.0000 0.0000 'International Tables Vol C Tables 4.2.6.8 and 6.1.1.4'
Cl Cl 0.1771 0.2020 'International Tables Vol C Tables 4.2.6.8 and 6.1.1.4'
N N 0.0087 0.0042 'International Tables Vol C Tables 4.2.6.8 and 6.1.1.4'
O O 0.0151 0.0080 'International Tables Vol C Tables 4.2.6.8 and 6.1.1.4'

loop_
_geom_angle_atom_site_label_1
_geom_angle_atom_site_label_2
_geom_angle_atom_site_label_3
_geom_angle_site_symmetry_1
_geom_angle_site_symmetry_3
_geom_angle
_geom_angle_publ_flag
C8 O2 H2 . . 109.5 ?
H1A N1 H1B . . 107.2 ?
C9 N1 H1A . . 107.9 ?
C9 N1 H1B . . 107.9 ?
C9 N1 C10 . . 117.5(4) ?
C10 N1 H1A . . 107.9 ?
C10 N1 H1B . . 107.9 ?
C13 C18 C17 . . 118.4(5) ?
C19 C18 C13 . . 118.7(5) ?
C19 C18 C17 . . 122.9(5) ?
C4 C5 H5 . . 119.4 ?
C6 C5 H5 . . 119.4 ?
C6 C5 C4 . . 121.2(5) ?
O1 C8 O2 . . 125.9(5) ?
O1 C8 C9 . . 124.8(5) ?
O2 C8 C9 . . 109.2(4) ?
C18 C13 C14 . . 119.1(4) ?
C12 C13 C18 . . 119.3(4) ?
C12 C13 C14 . . 121.6(5) ?
C5 C4 C7 . . 120.8(5) ?
C3 C4 C5 . . 117.7(5) ?
C3 C4 C7 . . 121.5(4) ?
C4 C7 H7A . . 108.6 ?
C4 C7 H7B . . 108.6 ?
C4 C7 C9 . . 114.6(4) ?
H7A C7 H7B . . 107.6 ?
C9 C7 H7A . . 108.6 ?
C9 C7 H7B . . 108.6 ?
C13 C12 H12 . . 119.3 ?
C11 C12 C13 . . 121.4(5) ?
C11 C12 H12 . . 119.3 ?
C18 C19 H19 . . 119.2 ?
C20 C19 C18 . . 121.5(5) ?
C20 C19 H19 . . 119.2 ?
C4 C3 H3 . . 119.5 ?
C2 C3 C4 . . 121.1(5) ?
C2 C3 H3 . . 119.5 ?
N1 C9 C8 . . 111.1(4) ?
N1 C9 C7 . . 111.0(4) ?
N1 C9 H9 . . 108.2 ?
C8 C9 C7 . . 110.0(4) ?
C8 C9 H9 . . 108.2 ?
C7 C9 H9 . . 108.2 ?
C19 C20 H20 . . 119.8 ?
C19 C20 C11 . . 120.4(5) ?
C11 C20 H20 . . 119.8 ?
C18 C17 H17 . . 119.4 ?
C16 C17 C18 . . 121.2(5) ?
C16 C17 H17 . . 119.4 ?
C17 C16 H16 . . 119.8 ?
C17 C16 C15 . . 120.4(5) ?
C15 C16 H16 . . 119.8 ?
C12 C11 C20 . . 118.6(5) ?
C12 C11 C10 . . 120.7(5) ?
C20 C11 C10 . . 120.7(5) ?
C5 C6 H6 . . 119.9 ?
C1 C6 C5 . . 120.3(5) ?
C1 C6 H6 . . 119.9 ?
N1 C10 H10A . . 109.0 ?
N1 C10 H10B . . 109.0 ?
C11 C10 N1 . . 113.1(4) ?
C11 C10 H10A . . 109.0 ?
C11 C10 H10B . . 109.0 ?
H10A C10 H10B . . 107.8 ?
C13 C14 H14 . . 119.6 ?
C15 C14 C13 . . 120.8(5) ?
C15 C14 H14 . . 119.6 ?
C6 C1 H1 . . 120.3 ?
C6 C1 C2 . . 119.5(5) ?
C2 C1 H1 . . 120.3 ?
C16 C15 H15 . . 120.0 ?
C14 C15 C16 . . 120.1(5) ?
C14 C15 H15 . . 120.0 ?
C3 C2 C1 . . 120.2(5) ?
C3 C2 H2A . . 119.9 ?
C1 C2 H2A . . 119.9 ?
C21 O4 H4 . . 109.5 ?
H22A C22 H22B . . 109.5 ?
H22A C22 H22C . . 109.5 ?
H22B C22 H22C . . 109.5 ?
C21 C22 H22A . . 109.5 ?
C21 C22 H22B . . 109.5 ?
C21 C22 H22C . . 109.5 ?
O4 C21 C22 . . 114.4(9) ?
O3 C21 O4 . . 121.6(10) ?
O3 C21 C22 . . 124.0(9) ?

loop_
_geom_bond_atom_site_label_1
_geom_bond_atom_site_label_2
_geom_bond_site_symmetry_2
_geom_bond_distance
_geom_bond_publ_flag
O1 C8 . 1.206(7) ?
O2 H2 . 0.8400 ?
O2 C8 . 1.321(6) ?
N1 H1A . 0.9100 ?
N1 H1B . 0.9100 ?
N1 C9 . 1.484(6) ?
N1 C10 . 1.510(6) ?
C18 C13 . 1.413(7) ?
C18 C19 . 1.409(7) ?
C18 C17 . 1.424(7) ?
C5 H5 . 0.9500 ?
C5 C4 . 1.397(7) ?
C5 C6 . 1.391(8) ?
C8 C9 . 1.516(7) ?
C13 C12 . 1.413(7) ?
C13 C14 . 1.423(7) ?
C4 C7 . 1.505(7) ?
C4 C3 . 1.393(7) ?
C7 H7A . 0.9900 ?
C7 H7B . 0.9900 ?
C7 C9 . 1.543(7) ?
C12 H12 . 0.9500 ?
C12 C11 . 1.372(7) ?
C19 H19 . 0.9500 ?
C19 C20 . 1.354(7) ?
C3 H3 . 0.9500 ?
C3 C2 . 1.388(8) ?
C9 H9 . 1.0000 ?
C20 H20 . 0.9500 ?
C20 C11 . 1.439(7) ?
C17 H17 . 0.9500 ?
C17 C16 . 1.358(7) ?
C16 H16 . 0.9500 ?
C16 C15 . 1.412(8) ?
C11 C10 . 1.495(7) ?
C6 H6 . 0.9500 ?
C6 C1 . 1.373(8) ?
C10 H10A . 0.9900 ?
C10 H10B . 0.9900 ?
C14 H14 . 0.9500 ?
C14 C15 . 1.362(8) ?
C1 H1 . 0.9500 ?
C1 C2 . 1.392(8) ?
C15 H15 . 0.9500 ?
C2 H2A . 0.9500 ?
O4 H4 . 0.8400 ?
O4 C21 . 1.327(12) ?
O3 C21 . 1.257(11) ?
C22 H22A . 0.9800 ?
C22 H22B . 0.9800 ?
C22 H22C . 0.9800 ?
C22 C21 . 1.475(13) ?

loop_
_geom_torsion_atom_site_label_1
_geom_torsion_atom_site_label_2
_geom_torsion_atom_site_label_3
_geom_torsion_atom_site_label_4
_geom_torsion_site_symmetry_1
_geom_torsion_site_symmetry_2
_geom_torsion_site_symmetry_3
_geom_torsion_site_symmetry_4
_geom_torsion
_geom_torsion_publ_flag
O1 C8 C9 N1 . . . . -18.4(7) ?
O1 C8 C9 C7 . . . . 104.9(6) ?
O2 C8 C9 N1 . . . . 163.6(4) ?
O2 C8 C9 C7 . . . . -73.1(5) ?
C18 C13 C12 C11 . . . . 0.6(7) ?
C18 C13 C14 C15 . . . . 0.3(7) ?
C18 C19 C20 C11 . . . . 0.5(8) ?
C18 C17 C16 C15 . . . . 0.7(8) ?
C5 C4 C7 C9 . . . . -91.1(6) ?
C5 C4 C3 C2 . . . . -0.5(7) ?
C5 C6 C1 C2 . . . . -1.3(8) ?
C13 C18 C19 C20 . . . . 0.5(7) ?
C13 C18 C17 C16 . . . . -0.1(7) ?
C13 C12 C11 C20 . . . . 0.4(7) ?
C13 C12 C11 C10 . . . . -176.5(4) ?
C13 C14 C15 C16 . . . . 0.3(8) ?
C4 C5 C6 C1 . . . . 1.5(8) ?
C4 C7 C9 N1 . . . . 63.2(6) ?
C4 C7 C9 C8 . . . . -60.1(5) ?
C4 C3 C2 C1 . . . . 0.7(8) ?
C7 C4 C3 C2 . . . . 179.3(5) ?
C12 C13 C14 C15 . . . . 180.0(5) ?
C12 C11 C10 N1 . . . . -92.5(6) ?
C19 C18 C13 C12 . . . . -1.0(7) ?
C19 C18 C13 C14 . . . . 178.6(5) ?
C19 C18 C17 C16 . . . . -179.1(5) ?
C19 C20 C11 C12 . . . . -0.9(7) ?
C19 C20 C11 C10 . . . . 176.0(5) ?
C3 C4 C7 C9 . . . . 89.2(6) ?
C9 N1 C10 C11 . . . . -62.7(6) ?
C20 C11 C10 N1 . . . . 90.6(5) ?
C17 C18 C13 C12 . . . . 179.9(4) ?
C17 C18 C13 C14 . . . . -0.4(7) ?
C17 C18 C19 C20 . . . . 179.5(5) ?
C17 C16 C15 C14 . . . . -0.8(8) ?
C6 C5 C4 C7 . . . . 179.6(5) ?
C6 C5 C4 C3 . . . . -0.6(7) ?
C6 C1 C2 C3 . . . . 0.2(8) ?
C10 N1 C9 C8 . . . . -59.2(5) ?
C10 N1 C9 C7 . . . . 178.1(4) ?
C14 C13 C12 C11 . . . . -179.1(5) ?

_cod_database_fobs_code 2312743
